data_4349519
loop_
_publ_author_name
'Kourtellaris, Andreas'
'Moushi, Eleni E.'
'Spanopoulos, Ioannis'
'Tampaxis, Christos'
'Charalambopoulou, Georgia'
'Steriotis, Theodore A.'
'Papaefstathiou, Giannis S.'
'Trikalitis, Pantelis N.'
'Tasiopoulos, Anastasios J.'

_publ_section_title
;
 A microporous Cu2+MOF based on a pyridyl isophthalic acid Schiff base
 ligand with high CO2uptake
;
_journal_issue 12
_journal_name_full 'Inorganic Chemistry Frontiers'
_journal_page_first 1527
_journal_paper_doi 10.1039/C6QI00273K
_journal_volume 3
_journal_year 2016
_chemical_formula_moiety 'C39 H25 Cu3 N6 O13'
_chemical_formula_sum 'C39 H25 Cu3 N6 O13'
_chemical_formula_weight 976.30
_space_group_crystal_system monoclinic
_space_group_IT_number 12
_space_group_name_Hall '-I 2y'
_space_group_name_H-M_alt 'I 1 2/m 1'
_atom_sites_solution_hydrogens mixed
_audit_creation_method SHELXL-2014/7
_audit_update_record
;
2016-07-25 deposited with the CCDC.
2016-09-20 downloaded from the CCDC.
;
_cell_angle_alpha 90.000(5)
_cell_angle_beta 101.532(5)
_cell_angle_gamma 90.000(5)
_cell_formula_units_Z 4
_cell_length_a 13.657(5)
_cell_length_b 18.686(5)
_cell_length_c 31.503(5)
_cell_measurement_reflns_used 7804
_cell_measurement_temperature 100(2)
_cell_measurement_theta_max 71.8460
_cell_measurement_theta_min 6.4580
_cell_volume 7877(4)
_computing_structure_refinement 'SHELXL-2014/7 (Sheldrick, 2014)'
_diffrn_ambient_temperature 100(2)
_diffrn_detector_area_resol_mean 10.4223
_diffrn_measured_fraction_theta_full 0.999
_diffrn_measured_fraction_theta_max 0.999
_diffrn_measurement_device_type 'SuperNova, Dual, Cu at zero, Atlas'
_diffrn_measurement_method '\w scans'
_diffrn_radiation_type CuK\a
_diffrn_radiation_wavelength 1.5418
_diffrn_reflns_av_R_equivalents 0.0367
_diffrn_reflns_av_unetI/netI 0.0298
_diffrn_reflns_Laue_measured_fraction_full 0.999
_diffrn_reflns_Laue_measured_fraction_max 0.999
_diffrn_reflns_limit_h_max 15
_diffrn_reflns_limit_h_min -16
_diffrn_reflns_limit_k_max 22
_diffrn_reflns_limit_k_min -17
_diffrn_reflns_limit_l_max 37
_diffrn_reflns_limit_l_min -34
_diffrn_reflns_number 27001
_diffrn_reflns_point_group_measured_fraction_full 0.999
_diffrn_reflns_point_group_measured_fraction_max 0.999
_diffrn_reflns_theta_full 66.991
_diffrn_reflns_theta_max 66.991
_diffrn_reflns_theta_min 3.327
_diffrn_source 'SuperNova (Cu) X-ray Source'
_exptl_absorpt_coefficient_mu 1.266
_exptl_absorpt_correction_T_max 1.00000
_exptl_absorpt_correction_T_min 0.85582
_exptl_absorpt_correction_type multi-scan
_exptl_absorpt_process_details 'Empirical absorption correction (CrysAlis RED, Oxford Diffraction)'
_exptl_crystal_colour Green
_exptl_crystal_density_diffrn 0.823
_exptl_crystal_description Polyhedral
_exptl_crystal_F_000 1968
_exptl_crystal_size_max 0.08
_exptl_crystal_size_mid 0.07
_exptl_crystal_size_min 0.02
_platon_squeeze_details
;
;
_refine_diff_density_max 1.278
_refine_diff_density_min -0.770
_refine_diff_density_rms 0.082
_refine_ls_extinction_method none
_refine_ls_goodness_of_fit_ref 1.189
_refine_ls_hydrogen_treatment mixed
_refine_ls_matrix_type full
_refine_ls_number_parameters 292
_refine_ls_number_reflns 7255
_refine_ls_number_restraints 162
_refine_ls_restrained_S_all 1.315
_refine_ls_R_factor_all 0.0898
_refine_ls_R_factor_gt 0.0765
_refine_ls_shift/su_max 0.001
_refine_ls_shift/su_mean 0.000
_refine_ls_structure_factor_coef Fsqd
_refine_ls_weighting_details 'w=1/[\s^2^(Fo^2^)+(0.1545P)^2^] where P=(Fo^2^+2Fc^2^)/3'
_refine_ls_weighting_scheme calc
_refine_ls_wR_factor_gt 0.2362
_refine_ls_wR_factor_ref 0.2505
_reflns_Friedel_coverage 0.000
_reflns_number_gt 5213
_reflns_number_total 7255
_reflns_threshold_expression 'I > 2\s(I)'
_cod_data_source_file c6qi00273k2.cif
_cod_data_source_block shelx
_cod_original_sg_symbol_H-M 'I 2/m'
_cod_database_code 4349519
_shelx_shelxl_version_number 2014/7
_shelx_space_group_comment
;
The symmetry employed for this shelxl refinement is uniquely defined
by the following loop, which should always be used as a source of
symmetry information in preference to the above space-group names.
They are only intended as comments.
;

loop_
_space_group_symop_operation_xyz
'x, y, z'
'-x, y, -z'
'x+1/2, y+1/2, z+1/2'
'-x+1/2, y+1/2, -z+1/2'
'-x, -y, -z'
'x, -y, z'
'-x+1/2, -y+1/2, -z+1/2'
'x+1/2, -y+1/2, z+1/2'

loop_
_atom_site_label
_atom_site_type_symbol
_atom_site_fract_x
_atom_site_fract_y
_atom_site_fract_z
_atom_site_U_iso_or_equiv
_atom_site_adp_type
_atom_site_occupancy
_atom_site_site_symmetry_order
_atom_site_calc_flag
_atom_site_refinement_flags_posn
_atom_site_refinement_flags_adp
_atom_site_refinement_flags_occupancy
Cu1 Cu 0.90308(5) 0.0000 0.48305(2) 0.0541(3) Uani 1 2 d S T P
Cu2 Cu 0.80976(4) 0.28179(3) 0.22732(2) 0.0611(2) Uani 1 1 d . . .
O1 O 0.94660(19) 0.07294(17) 0.44649(8) 0.0721(8) Uani 1 1 d . . .
O2 O 0.8888(2) 0.07172(17) 0.52632(9) 0.0700(7) Uani 1 1 d . . .
O3 O 0.9126(2) 0.24880(18) 0.27533(10) 0.0807(9) Uani 1 1 d . . .
O4 O 0.8129(2) 0.19547(17) 0.31376(10) 0.0772(8) Uani 1 1 d . . .
O5 O 0.7903(2) 0.36838(14) 0.25983(10) 0.0759(8) Uani 1 1 d . . .
O6 O 0.8066(3) 0.18622(15) 0.20053(12) 0.0884(10) Uani 1 1 d . U .
O7 O 0.7554(4) 0.0000 0.4435(2) 0.1130(18) Uani 1 2 d S T P
N1 N 1.5806(3) 0.1827(2) 0.30805(13) 0.0830(10) Uani 1 1 d D U .
N2 N 1.2615(4) 0.1914(4) 0.3564(2) 0.169(2) Uani 1 1 d D U .
N3 N 0.6426(10) 0.5000 0.4118(4) 0.192(4) Uani 1 2 d S TU P
N4 N 0.6845(6) 0.0000 0.3704(2) 0.115(2) Uani 1 2 d S TU P
C1 C 1.5852(5) 0.2054(3) 0.34850(17) 0.1170(16) Uani 1 1 d D U .
H1 H 1.6457 0.2261 0.3616 0.140 Uiso 1 1 calc R U .
C2 C 1.5132(5) 0.2030(4) 0.3742(2) 0.158(3) Uani 1 1 d D U .
H2 H 1.5243 0.2183 0.4028 0.189 Uiso 1 1 calc R U .
C3 C 1.4222(5) 0.1749(5) 0.3520(3) 0.178(2) Uani 1 1 d D U .
C4 C 1.4151(5) 0.1478(5) 0.3099(3) 0.166(2) Uani 1 1 d D U .
H4 H 1.3551 0.1278 0.2957 0.200 Uiso 1 1 calc R U .
C5 C 1.4966(4) 0.1500(4) 0.2885(2) 0.136(2) Uani 1 1 d D U .
H5 H 1.4918 0.1292 0.2614 0.163 Uiso 1 1 calc R U .
C6 C 1.3450(5) 0.1719(6) 0.3787(3) 0.189(2) Uani 1 1 d D U .
C7 C 1.1639(4) 0.1823(4) 0.36616(19) 0.109(2) Uani 1 1 d . . .
C8 C 1.1480(3) 0.1485(3) 0.40326(16) 0.0905(16) Uani 1 1 d . . .
H8 H 1.2022 0.1352 0.4247 0.109 Uiso 1 1 calc R U .
C9 C 1.0516(3) 0.1345(2) 0.40859(14) 0.0697(11) Uani 1 1 d . . .
C10 C 0.9719(3) 0.1567(2) 0.37820(13) 0.0641(10) Uani 1 1 d . . .
H10 H 0.9075 0.1476 0.3823 0.077 Uiso 1 1 calc R U .
C11 C 0.9853(3) 0.1925(2) 0.34136(15) 0.0733(12) Uani 1 1 d . . .
C12 C 1.0804(4) 0.2061(3) 0.33518(19) 0.1015(19) Uani 1 1 d . . .
H12 H 1.0898 0.2308 0.3107 0.122 Uiso 1 1 calc R U .
C13 C 1.0350(3) 0.0899(2) 0.44624(13) 0.0659(10) Uani 1 1 d . . .
C14 C 0.8967(3) 0.2147(2) 0.30833(14) 0.0673(11) Uani 1 1 d . . .
C15 C 0.6656(9) 0.5000 0.3661(3) 0.129(2) Uani 1 2 d S TU P
C16 C 0.6853(5) 0.4361(3) 0.34800(19) 0.1112(17) Uani 1 1 d . U .
H16 H 0.6720 0.3932 0.3607 0.133 Uiso 1 1 calc R U .
C17 C 0.7250(4) 0.4353(2) 0.31075(16) 0.0786(12) Uani 1 1 d . . .
C18 C 0.7447(4) 0.5000 0.2920(2) 0.0697(15) Uani 1 2 d S T P
H18 H 0.7709 0.5000 0.2669 0.084 Uiso 1 2 calc R U P
C19 C 0.7382(3) 0.3677(2) 0.28863(15) 0.0712(11) Uani 1 1 d . . .
C20 C 0.7583(8) 0.0000 0.4002(3) 0.126(3) Uani 1 2 d S TU P
C21 C 0.5828(7) 0.0000 0.3826(4) 0.149(4) Uani 1 2 d S TU P
H21A H 0.5317 0.0000 0.3568 0.224 Uiso 1 2 calc R U P
H21B H 0.5761 -0.0419 0.3994 0.224 Uiso 0.5 1 calc R U P
H21C H 0.5761 0.0419 0.3994 0.224 Uiso 0.5 1 calc R U P
C22 C 0.7032(8) 0.0000 0.3264(3) 0.130(3) Uani 1 2 d S TU P
H22A H 0.6407 0.0000 0.3060 0.195 Uiso 1 2 calc R U P
H22B H 0.7406 0.0419 0.3221 0.195 Uiso 0.5 1 calc R U P
H22C H 0.7406 -0.0419 0.3221 0.195 Uiso 0.5 1 calc R U P
H6 H 1.3723(8) 0.177(3) 0.4075(2) 0.156 Uiso 1 1 d D U .

loop_
_atom_site_aniso_label
_atom_site_aniso_U_11
_atom_site_aniso_U_22
_atom_site_aniso_U_33
_atom_site_aniso_U_23
_atom_site_aniso_U_13
_atom_site_aniso_U_12
Cu1 0.0442(4) 0.0808(6) 0.0410(4) 0.000 0.0178(3) 0.000
Cu2 0.0611(4) 0.0491(3) 0.0829(5) 0.0227(3) 0.0378(3) 0.0069(2)
O1 0.0575(16) 0.105(2) 0.0581(15) 0.0230(15) 0.0229(12) -0.0004(15)
O2 0.0562(15) 0.096(2) 0.0619(15) -0.0167(14) 0.0217(12) 0.0037(14)
O3 0.0675(18) 0.092(2) 0.094(2) 0.0449(18) 0.0433(16) 0.0164(16)
O4 0.0674(18) 0.088(2) 0.0823(19) 0.0366(16) 0.0294(15) 0.0043(15)
O5 0.086(2) 0.0489(14) 0.104(2) 0.0132(14) 0.0454(17) 0.0025(13)
O6 0.107(2) 0.0558(16) 0.121(3) 0.0017(16) 0.067(2) -0.0050(16)
O7 0.065(3) 0.135(5) 0.130(5) 0.000 -0.003(3) 0.000
N1 0.069(2) 0.088(2) 0.105(2) 0.0287(19) 0.0475(18) -0.0092(17)
N2 0.077(3) 0.239(5) 0.200(5) 0.132(4) 0.053(3) 0.018(3)
N3 0.257(9) 0.167(7) 0.186(7) 0.000 0.125(7) 0.000
N4 0.113(4) 0.115(4) 0.104(4) 0.000 -0.007(4) 0.000
C1 0.116(3) 0.131(3) 0.124(3) 0.008(3) 0.072(3) -0.023(3)
C2 0.163(5) 0.175(5) 0.159(5) 0.017(4) 0.092(4) -0.023(4)
C3 0.102(4) 0.243(6) 0.203(5) 0.074(5) 0.067(4) 0.007(4)
C4 0.111(4) 0.204(5) 0.185(5) 0.074(4) 0.031(4) -0.037(4)
C5 0.095(3) 0.159(4) 0.154(4) 0.056(4) 0.028(3) -0.048(3)
C6 0.102(3) 0.256(5) 0.220(5) 0.093(4) 0.057(3) 0.021(4)
C7 0.062(3) 0.164(6) 0.112(4) 0.061(4) 0.039(3) 0.011(3)
C8 0.064(3) 0.125(4) 0.088(3) 0.042(3) 0.029(2) 0.008(3)
C9 0.072(3) 0.076(3) 0.069(2) 0.019(2) 0.034(2) 0.009(2)
C10 0.063(2) 0.065(2) 0.072(2) 0.0085(19) 0.032(2) 0.0065(19)
C11 0.072(3) 0.077(3) 0.081(3) 0.024(2) 0.039(2) 0.012(2)
C12 0.076(3) 0.134(5) 0.107(4) 0.058(3) 0.049(3) 0.016(3)
C13 0.068(3) 0.078(3) 0.060(2) 0.0032(19) 0.033(2) 0.002(2)
C14 0.069(3) 0.062(2) 0.079(3) 0.024(2) 0.034(2) 0.0128(19)
C15 0.180(6) 0.101(4) 0.124(5) 0.000 0.077(4) 0.000
C16 0.163(5) 0.073(3) 0.117(4) 0.009(3) 0.076(3) -0.004(3)
C17 0.092(3) 0.060(2) 0.092(3) 0.005(2) 0.039(3) 0.000(2)
C18 0.072(4) 0.053(3) 0.091(4) 0.000 0.034(3) 0.000
C19 0.075(3) 0.057(2) 0.089(3) 0.019(2) 0.033(2) 0.006(2)
C20 0.116(6) 0.166(7) 0.083(5) 0.000 -0.009(5) 0.000
C21 0.093(6) 0.149(8) 0.195(9) 0.000 0.005(6) 0.000
C22 0.166(8) 0.117(6) 0.097(5) 0.000 0.003(5) 0.000

loop_
_atom_type_symbol
_atom_type_description
_atom_type_scat_dispersion_real
_atom_type_scat_dispersion_imag
_atom_type_scat_source
C C 0.0181 0.0091 'International Tables Vol C Tables 4.2.6.8 and 6.1.1.4'
H H 0.0000 0.0000 'International Tables Vol C Tables 4.2.6.8 and 6.1.1.4'
N N 0.0311 0.0180 'International Tables Vol C Tables 4.2.6.8 and 6.1.1.4'
O O 0.0492 0.0322 'International Tables Vol C Tables 4.2.6.8 and 6.1.1.4'
Cu Cu -1.9646 0.5888 'International Tables Vol C Tables 4.2.6.8 and 6.1.1.4'

loop_
_geom_angle_atom_site_label_1
_geom_angle_atom_site_label_2
_geom_angle_atom_site_label_3
_geom_angle
_geom_angle_site_symmetry_1
_geom_angle_site_symmetry_3
O1 Cu1 O1 88.56(19) 6 .
O1 Cu1 O2 167.83(11) 6 .
O1 Cu1 O2 90.99(14) . .
O1 Cu1 O2 90.99(14) 6 6
O1 Cu1 O2 167.83(11) . 6
O2 Cu1 O2 86.89(19) . 6
O1 Cu1 O7 91.09(15) 6 .
O1 Cu1 O7 91.09(15) . .
O2 Cu1 O7 101.08(16) . .
O2 Cu1 O7 101.08(16) 6 .
O1 Cu1 Cu1 80.81(8) 6 5_756
O1 Cu1 Cu1 80.81(8) . 5_756
O2 Cu1 Cu1 87.11(8) . 5_756
O2 Cu1 Cu1 87.11(8) 6 5_756
O7 Cu1 Cu1 168.63(19) . 5_756
O3 Cu2 O4 167.44(11) . 7_655
O3 Cu2 O5 90.44(14) . .
O4 Cu2 O5 88.77(15) 7_655 .
O3 Cu2 O6 89.80(16) . .
O4 Cu2 O6 88.32(16) 7_655 .
O5 Cu2 O6 167.65(12) . .
O3 Cu2 N1 91.80(13) . 7_755
O4 Cu2 N1 100.64(13) 7_655 7_755
O5 Cu2 N1 101.43(14) . 7_755
O6 Cu2 N1 90.90(14) . 7_755
O3 Cu2 Cu2 82.29(8) . 7_655
O4 Cu2 Cu2 85.16(9) 7_655 7_655
O5 Cu2 Cu2 85.75(8) . 7_655
O6 Cu2 Cu2 82.05(9) . 7_655
N1 Cu2 Cu2 170.78(11) 7_755 7_655
C13 O1 Cu1 126.1(3) . .
C13 O2 Cu1 118.8(2) 2_756 .
C14 O3 Cu2 125.3(3) . .
C14 O4 Cu2 122.6(3) . 7_655
C19 O5 Cu2 121.5(3) . .
C19 O6 Cu2 125.3(3) 7_655 .
C20 O7 Cu1 111.5(6) . .
C1 N1 C5 117.2(5) . .
C1 N1 Cu2 119.6(3) . 7_755
C5 N1 Cu2 121.8(3) . 7_755
C6 N2 C7 128.2(6) . .
C20 N4 C22 116.9(9) . .
C20 N4 C21 117.3(9) . .
C22 N4 C21 125.8(8) . .
N1 C1 C2 129.9(6) . .
C1 C2 C3 112.5(6) . .
C4 C3 C2 119.5(6) . .
C4 C3 C6 127.0(7) . .
C2 C3 C6 113.2(6) . .
C3 C4 C5 121.8(7) . .
N1 C5 C4 118.7(6) . .
N2 C6 C3 109.9(7) . .
C8 C7 N2 122.9(5) . .
C8 C7 C12 119.0(4) . .
N2 C7 C12 118.0(5) . .
C7 C8 C9 120.1(4) . .
C10 C9 C8 120.2(4) . .
C10 C9 C13 119.8(4) . .
C8 C9 C13 119.8(4) . .
C9 C10 C11 121.0(4) . .
C12 C11 C10 119.7(4) . .
C12 C11 C14 120.5(4) . .
C10 C11 C14 119.7(4) . .
C11 C12 C7 119.9(4) . .
O1 C13 O2 126.4(4) . 2_756
O1 C13 C9 116.4(4) . .
O2 C13 C9 117.2(3) 2_756 .
O4 C14 O3 124.6(4) . .
O4 C14 C11 117.7(3) . .
O3 C14 C11 117.5(4) . .
C16 C15 C16 120.8(8) 6_565 .
C16 C15 N3 119.0(4) 6_565 .
C16 C15 N3 119.0(4) . .
C15 C16 C17 120.2(6) . .
C16 C17 C18 119.4(4) . .
C16 C17 C19 121.0(4) . .
C18 C17 C19 119.4(4) . .
C17 C18 C17 120.0(6) 6_565 .
O5 C19 O6 125.3(4) . 7_655
O5 C19 C17 118.2(4) . .
O6 C19 C17 116.5(4) 7_655 .
N4 C20 O7 125.1(10) . .

loop_
_geom_bond_atom_site_label_1
_geom_bond_atom_site_label_2
_geom_bond_distance
_geom_bond_site_symmetry_2
Cu1 O1 1.952(3) 6
Cu1 O1 1.952(3) .
Cu1 O2 1.949(3) .
Cu1 O2 1.949(3) 6
Cu1 O7 2.148(5) .
Cu1 Cu1 2.6492(16) 5_756
Cu2 O3 1.947(3) .
Cu2 O4 1.948(3) 7_655
Cu2 O5 1.961(3) .
Cu2 O6 1.972(3) .
Cu2 N1 2.142(3) 7_755
Cu2 Cu2 2.6554(11) 7_655
O1 C13 1.250(5) .
O2 C13 1.259(5) 2_756
O3 C14 1.275(5) .
O4 C14 1.244(5) .
O4 Cu2 1.948(3) 7_655
O5 C19 1.260(5) .
O6 C19 1.260(5) 7_655
O7 C20 1.372(10) .
N1 C1 1.333(4) .
N1 C5 1.337(4) .
N1 Cu2 2.142(3) 7_755
N2 C6 1.267(9) .
N2 C7 1.436(7) .
N3 C15 1.534(13) .
N4 C20 1.233(10) .
N4 C22 1.459(12) .
N4 C21 1.513(13) .
C1 C2 1.393(4) .
C2 C3 1.399(5) .
C3 C4 1.406(5) .
C3 C6 1.475(5) .
C4 C5 1.410(5) .
C7 C8 1.383(7) .
C7 C12 1.416(7) .
C8 C9 1.385(6) .
C9 C10 1.362(6) .
C9 C13 1.503(5) .
C10 C11 1.383(5) .
C11 C12 1.375(7) .
C11 C14 1.488(6) .
C13 O2 1.259(5) 2_756
C15 C16 1.373(7) 6_565
C15 C16 1.373(7) .
C16 C17 1.388(7) .
C17 C18 1.395(5) .
C17 C19 1.472(6) .
C18 C17 1.395(5) 6_565
C19 O6 1.260(5) 7_655

loop_
_platon_squeeze_void_nr
_platon_squeeze_void_average_x
_platon_squeeze_void_average_y
_platon_squeeze_void_average_z
_platon_squeeze_void_volume
_platon_squeeze_void_count_electrons
_platon_squeeze_void_content
1 -0.015 -0.015 -0.013 4736 1044 ' '
